data_2202620
loop_
_publ_author_name
'Chohan, Zahid H.'
'Comerlato, Nadia M.'
'Howie, R. Alan'
'Skakle, Janet M. S.'
'Wardell, James L.'

_publ_section_title
;
 1,4-Dimethylpyridinium
 bis(2-oxo-1,3-dithiole-4,5-dithiolato)diphenylantimonate(V)
;
_journal_issue 11
_journal_name_full 'Acta Crystallographica Section E'
_journal_page_first m1006
_journal_page_last m1009
_journal_paper_doi 10.1107/S1600536803022190
_journal_volume 59
_journal_year 2003
_chemical_formula_iupac '(C7 H10 N) [Sb (C6 H5)2 (C3 O S4)2]'
_chemical_formula_moiety 'C7 H10 N + , C18 H10 O2 S8 Sb -'
_chemical_formula_sum 'C25 H20 N O2 S8 Sb'
_chemical_formula_weight 744.65
_chemical_name_systematic
;
1,4-Dimethylpyridinium
bis(2-oxo-1,3-dithiole-4,5-dithiolato)diphenylantimonate(1-)
;
_space_group_IT_number 2
_symmetry_cell_setting triclinic
_symmetry_space_group_name_Hall '-P 1'
_symmetry_space_group_name_H-M 'P -1'
_atom_sites_solution_hydrogens geom
_atom_sites_solution_primary heavy
_atom_sites_solution_secondary difmap
_audit_creation_method SHELXL97
_cell_angle_alpha 94.0630(10)
_cell_angle_beta 112.1260(10)
_cell_angle_gamma 108.1370(10)
_cell_formula_units_Z 2
_cell_length_a 10.7513(5)
_cell_length_b 12.0130(6)
_cell_length_c 13.5273(6)
_cell_measurement_reflns_used 4647
_cell_measurement_temperature 291(2)
_cell_measurement_theta_max 30.82
_cell_measurement_theta_min 2.19
_cell_volume 1502.53(12)
_computing_cell_refinement 'SAINT (Bruker, 2000)'
_computing_data_collection 'SMART (Bruker, 1998)'
_computing_data_reduction SAINT
_computing_molecular_graphics 'ORTEP-3 for Windows (Farrugia, 1997)'
_computing_publication_material 'SHELXL97 and PLATON (Spek, 2003)'
_computing_structure_refinement 'SHELXL97 (Sheldrick, 1997)'
_computing_structure_solution 'SHELXS97 (Sheldrick, 1997)'
_diffrn_ambient_temperature 291(2)
_diffrn_measured_fraction_theta_full 0.958
_diffrn_measured_fraction_theta_max 0.958
_diffrn_measurement_device_type 'Bruker SMART 1000 CCD area-detector'
_diffrn_measurement_method '\f and \w'
_diffrn_radiation_monochromator graphite
_diffrn_radiation_source 'fine-focus sealed tube'
_diffrn_radiation_type MoK\a
_diffrn_radiation_wavelength 0.71073
_diffrn_reflns_av_R_equivalents 0.021
_diffrn_reflns_av_sigmaI/netI 0.057
_diffrn_reflns_limit_h_max 16
_diffrn_reflns_limit_h_min -10
_diffrn_reflns_limit_k_max 17
_diffrn_reflns_limit_k_min -18
_diffrn_reflns_limit_l_max 20
_diffrn_reflns_limit_l_min -20
_diffrn_reflns_number 15605
_diffrn_reflns_theta_full 32.49
_diffrn_reflns_theta_max 32.49
_diffrn_reflns_theta_min 1.83
_diffrn_standards_decay_% 0
_diffrn_standards_interval_count 0
_diffrn_standards_interval_time 0
_diffrn_standards_number 0
_exptl_absorpt_coefficient_mu 1.499
_exptl_absorpt_correction_T_max 0.928
_exptl_absorpt_correction_T_min 0.845
_exptl_absorpt_correction_type multi-scan
_exptl_absorpt_process_details '(SADABS; Bruker, 2000)'
_exptl_crystal_colour dark_red
_exptl_crystal_density_diffrn 1.646
_exptl_crystal_density_meas ?
_exptl_crystal_density_method 'not measured'
_exptl_crystal_description plate
_exptl_crystal_F_000 744
_exptl_crystal_size_max 0.39
_exptl_crystal_size_mid 0.21
_exptl_crystal_size_min 0.04
_refine_diff_density_max 0.69
_refine_diff_density_min -0.32
_refine_ls_extinction_method none
_refine_ls_goodness_of_fit_ref 0.882
_refine_ls_hydrogen_treatment constr
_refine_ls_matrix_type full
_refine_ls_number_parameters 334
_refine_ls_number_reflns 10417
_refine_ls_number_restraints 0
_refine_ls_restrained_S_all 0.882
_refine_ls_R_factor_all 0.073
_refine_ls_R_factor_gt 0.038
_refine_ls_shift/su_max 0.001
_refine_ls_shift/su_mean 0.000
_refine_ls_structure_factor_coef Fsqd
_refine_ls_weighting_details 'calc w = 1/[\s^2^(Fo^2^)+(0.0267P)^2^] where P=(Fo^2^+2Fc^2^)/3'
_refine_ls_weighting_scheme calc
_refine_ls_wR_factor_gt 0.064
_refine_ls_wR_factor_ref 0.072
_reflns_number_gt 6570
_reflns_number_total 10417
_reflns_threshold_expression I>2\s(I)
_cod_data_source_file dn6098.cif
_cod_data_source_block IV
_cod_depositor_comments
;
The following automatic conversions were performed:

'_exptl_crystal_density_meas' value 'not measured' was changed to '?'
- the value is perceived as not measured.

Automatic conversion script
Id: cif_fix_values 3008 2015-01-20 13:52:24Z robertas 
;
_cod_database_code 2202620
_cod_database_fobs_code 2202620

loop_
_symmetry_equiv_pos_as_xyz
'x, y, z'
'-x, -y, -z'

loop_
_atom_site_label
_atom_site_fract_x
_atom_site_fract_y
_atom_site_fract_z
_atom_site_U_iso_or_equiv
_atom_site_adp_type
_atom_site_calc_flag
_atom_site_refinement_flags
_atom_site_occupancy
_atom_site_disorder_assembly
_atom_site_disorder_group
_atom_site_type_symbol
Sb1 0.421630(17) 0.733698(14) 0.681622(13) 0.03959(5) Uani d . 1 . . Sb
S1 0.45887(7) 0.86198(7) 0.54656(6) 0.05796(19) Uani d . 1 . . S
S2 0.24662(7) 0.57986(6) 0.49951(5) 0.05231(16) Uani d . 1 . . S
C1 0.2770(3) 0.8025(2) 0.4556(2) 0.0476(6) Uani d . 1 . . C
C2 0.1896(3) 0.6869(2) 0.43718(19) 0.0448(6) Uani d . 1 . . C
S3 0.19484(8) 0.89987(7) 0.39370(7) 0.0672(2) Uani d . 1 . . S
S4 0.00604(7) 0.65030(6) 0.35519(6) 0.05879(18) Uani d . 1 . . S
C3 0.0174(3) 0.7930(3) 0.3278(2) 0.0607(7) Uani d . 1 . . C
O1 -0.0849(2) 0.8162(2) 0.2703(2) 0.0872(7) Uani d . 1 . . O
S5 0.39255(7) 0.57547(6) 0.79636(5) 0.05075(16) Uani d . 1 . . S
S6 0.59876(8) 0.63498(8) 0.66380(5) 0.05920(19) Uani d . 1 . . S
C4 0.5764(3) 0.5996(2) 0.8544(2) 0.0454(6) Uani d . 1 . . C
C5 0.6611(3) 0.6242(2) 0.7994(2) 0.0476(6) Uani d . 1 . . C
S7 0.66348(8) 0.60820(8) 0.99454(6) 0.0646(2) Uani d . 1 . . S
S8 0.84595(8) 0.66227(8) 0.87580(6) 0.0639(2) Uani d . 1 . . S
C6 0.8405(3) 0.6467(3) 1.0031(2) 0.0686(8) Uani d . 1 . . C
O2 0.9450(2) 0.6579(3) 1.08531(18) 0.0983(8) Uani d . 1 . . O
C7 0.5954(3) 0.8689(2) 0.8200(2) 0.0489(6) Uani d . 1 . . C
C8 0.5750(3) 0.8930(3) 0.9124(3) 0.0717(9) Uani d . 1 . . C
H8 0.4867 0.8535 0.9141 0.086 Uiso calc R 1 . . H
C9 0.6872(4) 0.9767(4) 1.0032(3) 0.0983(12) Uani d . 1 . . C
H9 0.6744 0.9918 1.0664 0.118 Uiso calc R 1 . . H
C10 0.8156(5) 1.0368(4) 1.0004(4) 0.1048(14) Uani d . 1 . . C
H10 0.8906 1.0919 1.0620 0.126 Uiso calc R 1 . . H
C11 0.8344(4) 1.0165(3) 0.9078(4) 0.0948(12) Uani d . 1 . . C
H11 0.9210 1.0600 0.9053 0.114 Uiso calc R 1 . . H
C12 0.7251(3) 0.9314(3) 0.8169(3) 0.0674(8) Uani d . 1 . . C
H12 0.7392 0.9164 0.7543 0.081 Uiso calc R 1 . . H
C13 0.2449(3) 0.7812(2) 0.68571(19) 0.0440(5) Uani d . 1 . . C
C14 0.1186(3) 0.6945(3) 0.6742(2) 0.0599(7) Uani d . 1 . . C
H14 0.1095 0.6145 0.6664 0.072 Uiso calc R 1 . . H
C15 0.0051(3) 0.7254(3) 0.6740(3) 0.0766(10) Uani d . 1 . . C
H15 -0.0796 0.6662 0.6670 0.092 Uiso calc R 1 . . H
C16 0.0169(4) 0.8421(4) 0.6842(3) 0.0864(11) Uani d . 1 . . C
H16 -0.0596 0.8627 0.6842 0.104 Uiso calc R 1 . . H
C17 0.1409(4) 0.9288(3) 0.6946(3) 0.0919(11) Uani d . 1 . . C
H17 0.1481 1.0084 0.7004 0.110 Uiso calc R 1 . . H
C18 0.2562(3) 0.8991(3) 0.6965(3) 0.0682(8) Uani d . 1 . . C
H18 0.3413 0.9589 0.7052 0.082 Uiso calc R 1 . . H
N1 0.4496(3) 0.2959(2) 0.6888(2) 0.0679(7) Uani d . 1 . . N
C19 0.5859(4) 0.3255(3) 0.7008(3) 0.0828(10) Uani d . 1 . . C
H19 0.6074 0.3413 0.6415 0.099 Uiso calc R 1 . . H
C20 0.6939(4) 0.3328(3) 0.7980(3) 0.0821(10) Uani d . 1 . . C
H20 0.7875 0.3522 0.8038 0.099 Uiso calc R 1 . . H
C21 0.6661(4) 0.3118(3) 0.8881(3) 0.0710(9) Uani d . 1 . . C
C22 0.5253(4) 0.2827(3) 0.8729(3) 0.0803(10) Uani d . 1 . . C
H22 0.5021 0.2682 0.9316 0.096 Uiso calc R 1 . . H
C23 0.4188(3) 0.2743(3) 0.7750(3) 0.0721(9) Uani d . 1 . . C
H23 0.3243 0.2536 0.7673 0.087 Uiso calc R 1 . . H
C24 0.3343(4) 0.2913(4) 0.5839(3) 0.1027(13) Uani d . 1 . . C
H24A 0.2440 0.2685 0.5899 0.154 Uiso calc PR 0.50 . . H
H24B 0.3278 0.2335 0.5275 0.154 Uiso calc PR 0.50 . . H
H24C 0.3560 0.3688 0.5658 0.154 Uiso calc PR 0.50 . . H
H24D 0.3746 0.3121 0.5323 0.154 Uiso calc PR 0.50 . . H
H24E 0.2908 0.3470 0.5946 0.154 Uiso calc PR 0.50 . . H
H24F 0.2625 0.2117 0.5564 0.154 Uiso calc PR 0.50 . . H
C25 0.7837(4) 0.3268(4) 0.9976(3) 0.1086(14) Uani d . 1 . . C
H25A 0.8741 0.3471 0.9918 0.163 Uiso calc PR 0.50 . . H
H25B 0.7638 0.2533 1.0227 0.163 Uiso calc PR 0.50 . . H
H25C 0.7888 0.3898 1.0485 0.163 Uiso calc PR 0.50 . . H
H25D 0.7437 0.3130 1.0502 0.163 Uiso calc PR 0.50 . . H
H25E 0.8540 0.4068 1.0193 0.163 Uiso calc PR 0.50 . . H
H25F 0.8290 0.2703 0.9935 0.163 Uiso calc PR 0.50 . . H

loop_
_atom_site_aniso_label
_atom_site_aniso_U_11
_atom_site_aniso_U_22
_atom_site_aniso_U_33
_atom_site_aniso_U_12
_atom_site_aniso_U_13
_atom_site_aniso_U_23
Sb1 0.03565(9) 0.04249(9) 0.03964(9) 0.01453(7) 0.01356(7) 0.01475(6)
S1 0.0380(3) 0.0684(5) 0.0594(4) 0.0111(3) 0.0151(3) 0.0359(4)
S2 0.0571(4) 0.0469(4) 0.0451(4) 0.0243(3) 0.0091(3) 0.0097(3)
C1 0.0406(14) 0.0608(16) 0.0457(14) 0.0226(12) 0.0171(12) 0.0246(12)
C2 0.0419(13) 0.0511(15) 0.0411(13) 0.0206(12) 0.0133(11) 0.0149(11)
S3 0.0525(4) 0.0611(5) 0.0796(5) 0.0207(4) 0.0148(4) 0.0387(4)
S4 0.0422(4) 0.0553(4) 0.0625(4) 0.0165(3) 0.0059(3) 0.0140(3)
C3 0.0464(16) 0.0633(18) 0.0697(19) 0.0254(14) 0.0160(14) 0.0212(15)
O1 0.0552(13) 0.0828(16) 0.1117(19) 0.0404(12) 0.0088(13) 0.0294(14)
S5 0.0407(3) 0.0559(4) 0.0566(4) 0.0171(3) 0.0189(3) 0.0287(3)
S6 0.0582(4) 0.0930(6) 0.0435(4) 0.0457(4) 0.0229(3) 0.0234(4)
C4 0.0414(13) 0.0475(14) 0.0451(14) 0.0192(11) 0.0118(11) 0.0188(11)
C5 0.0434(14) 0.0590(16) 0.0434(14) 0.0262(12) 0.0144(11) 0.0167(12)
S7 0.0552(4) 0.0962(6) 0.0494(4) 0.0334(4) 0.0213(3) 0.0338(4)
S8 0.0431(4) 0.0945(6) 0.0560(4) 0.0309(4) 0.0168(3) 0.0249(4)
C6 0.0529(18) 0.092(2) 0.0546(18) 0.0288(17) 0.0128(15) 0.0220(16)
O2 0.0614(14) 0.168(3) 0.0549(13) 0.0478(16) 0.0073(11) 0.0302(15)
C7 0.0394(14) 0.0444(14) 0.0534(16) 0.0121(11) 0.0118(12) 0.0142(12)
C8 0.0612(19) 0.071(2) 0.064(2) 0.0144(16) 0.0177(16) -0.0013(16)
C9 0.096(3) 0.094(3) 0.068(2) 0.022(2) 0.013(2) -0.019(2)
C10 0.083(3) 0.077(3) 0.091(3) 0.011(2) -0.009(2) -0.017(2)
C11 0.0484(19) 0.073(2) 0.120(3) -0.0013(17) 0.009(2) 0.018(2)
C12 0.0470(17) 0.069(2) 0.072(2) 0.0122(15) 0.0164(15) 0.0228(16)
C13 0.0399(13) 0.0452(14) 0.0427(13) 0.0156(11) 0.0135(11) 0.0074(11)
C14 0.0486(16) 0.0534(17) 0.077(2) 0.0152(13) 0.0293(15) 0.0076(14)
C15 0.0458(18) 0.097(3) 0.078(2) 0.0166(18) 0.0280(17) -0.0033(19)
C16 0.059(2) 0.119(3) 0.079(2) 0.049(2) 0.0196(18) -0.009(2)
C17 0.089(3) 0.072(2) 0.120(3) 0.050(2) 0.036(2) 0.003(2)
C18 0.0570(18) 0.0543(18) 0.088(2) 0.0220(15) 0.0252(17) 0.0063(16)
N1 0.0670(17) 0.0765(17) 0.0613(16) 0.0292(14) 0.0270(14) 0.0083(13)
C19 0.083(3) 0.111(3) 0.075(2) 0.044(2) 0.048(2) 0.015(2)
C20 0.062(2) 0.108(3) 0.089(3) 0.039(2) 0.040(2) 0.012(2)
C21 0.069(2) 0.083(2) 0.077(2) 0.0455(19) 0.0338(18) 0.0186(18)
C22 0.081(2) 0.112(3) 0.079(2) 0.053(2) 0.047(2) 0.043(2)
C23 0.0535(18) 0.086(2) 0.088(2) 0.0271(17) 0.0386(18) 0.0251(19)
C24 0.096(3) 0.135(4) 0.062(2) 0.051(3) 0.013(2) 0.009(2)
C25 0.094(3) 0.147(4) 0.098(3) 0.077(3) 0.026(2) 0.037(3)

loop_
_atom_type_symbol
_atom_type_description
_atom_type_scat_dispersion_real
_atom_type_scat_dispersion_imag
_atom_type_scat_source
C C 0.0033 0.0016 'International Tables Vol C Tables 4.2.6.8 and 6.1.1.4'
H H 0.0000 0.0000 'International Tables Vol C Tables 4.2.6.8 and 6.1.1.4'
N N 0.0061 0.0033 'International Tables Vol C Tables 4.2.6.8 and 6.1.1.4'
O O 0.0106 0.0060 'International Tables Vol C Tables 4.2.6.8 and 6.1.1.4'
S S 0.1246 0.1234 'International Tables Vol C Tables 4.2.6.8 and 6.1.1.4'
Sb Sb -0.5866 1.5461 'International Tables Vol C Tables 4.2.6.8 and 6.1.1.4'

loop_
_geom_angle_atom_site_label_1
_geom_angle_atom_site_label_2
_geom_angle_atom_site_label_3
_geom_angle
C7 Sb1 C13 98.25(9)
C7 Sb1 S1 92.69(7)
C13 Sb1 S1 94.08(7)
C7 Sb1 S5 93.13(7)
C13 Sb1 S5 94.26(7)
S1 Sb1 S5 169.05(3)
C7 Sb1 S2 169.47(7)
C13 Sb1 S2 89.91(7)
S1 Sb1 S2 80.03(2)
S5 Sb1 S2 92.89(2)
C7 Sb1 S6 90.82(7)
C13 Sb1 S6 169.12(7)
S1 Sb1 S6 91.48(2)
S5 Sb1 S6 79.17(2)
S2 Sb1 S6 81.83(2)
C1 S1 Sb1 93.54(8)
C2 S2 Sb1 92.58(9)
C2 C1 S1 124.24(19)
C2 C1 S3 116.66(19)
S1 C1 S3 118.76(15)
C1 C2 S2 123.81(19)
C1 C2 S4 116.72(19)
S2 C2 S4 119.20(14)
C1 S3 C3 96.89(13)
C2 S4 C3 97.18(12)
O1 C3 S4 124.1(2)
O1 C3 S3 123.4(2)
S4 C3 S3 112.54(16)
C4 S5 Sb1 93.32(8)
C5 S6 Sb1 92.66(9)
C5 C4 S5 123.83(19)
C5 C4 S7 116.64(19)
S5 C4 S7 119.20(14)
C4 C5 S6 123.74(19)
C4 C5 S8 116.78(19)
S6 C5 S8 119.12(14)
C4 S7 C6 97.27(13)
C5 S8 C6 97.33(13)
O2 C6 S8 123.7(2)
O2 C6 S7 124.3(2)
S8 C6 S7 111.93(16)
C8 C7 C12 119.7(3)
C8 C7 Sb1 118.9(2)
C12 C7 Sb1 121.4(2)
C7 C8 C9 119.6(3)
C7 C8 H8 120.2
C9 C8 H8 120.2
C10 C9 C8 120.5(4)
C10 C9 H9 119.8
C8 C9 H9 119.8
C11 C10 C9 120.1(4)
C11 C10 H10 120.0
C9 C10 H10 120.0
C10 C11 C12 120.4(4)
C10 C11 H11 119.8
C12 C11 H11 119.8
C7 C12 C11 119.6(3)
C7 C12 H12 120.2
C11 C12 H12 120.2
C14 C13 C18 119.0(3)
C14 C13 Sb1 121.0(2)
C18 C13 Sb1 120.05(19)
C13 C14 C15 120.5(3)
C13 C14 H14 119.7
C15 C14 H14 119.7
C16 C15 C14 120.1(3)
C16 C15 H15 119.9
C14 C15 H15 119.9
C15 C16 C17 120.0(3)
C15 C16 H16 120.0
C17 C16 H16 120.0
C16 C17 C18 120.4(3)
C16 C17 H17 119.8
C18 C17 H17 119.8
C13 C18 C17 120.0(3)
C13 C18 H18 120.0
C17 C18 H18 120.0
C19 N1 C23 119.4(3)
C19 N1 C24 120.8(3)
C23 N1 C24 119.8(3)
N1 C19 C20 121.3(3)
N1 C19 H19 119.4
C20 C19 H19 119.4
C19 C20 C21 120.8(3)
C19 C20 H20 119.6
C21 C20 H20 119.6
C22 C21 C20 116.2(3)
C22 C21 C25 121.8(3)
C20 C21 C25 122.0(3)
C23 C22 C21 122.2(3)
C23 C22 H22 118.9
C21 C22 H22 118.9
N1 C23 C22 120.1(3)
N1 C23 H23 119.9
C22 C23 H23 119.9
N1 C24 H24A 109.5
N1 C24 H24B 109.5
H24A C24 H24B 109.5
N1 C24 H24C 109.5
H24A C24 H24C 109.5
H24B C24 H24C 109.5
N1 C24 H24D 109.5
H24A C24 H24D 141.1
H24B C24 H24D 56.3
H24C C24 H24D 56.3
N1 C24 H24E 109.5
H24A C24 H24E 56.3
H24B C24 H24E 141.1
H24C C24 H24E 56.3
H24D C24 H24E 109.5
N1 C24 H24F 109.5
H24A C24 H24F 56.3
H24B C24 H24F 56.3
H24C C24 H24F 141.1
H24D C24 H24F 109.5
H24E C24 H24F 109.5
C21 C25 H25A 109.5
C21 C25 H25B 109.5
H25A C25 H25B 109.5
C21 C25 H25C 109.5
H25A C25 H25C 109.5
H25B C25 H25C 109.5
C21 C25 H25D 109.5
H25A C25 H25D 141.1
H25B C25 H25D 56.3
H25C C25 H25D 56.3
C21 C25 H25E 109.5
H25A C25 H25E 56.3
H25B C25 H25E 141.1
H25C C25 H25E 56.3
H25D C25 H25E 109.5
C21 C25 H25F 109.5
H25A C25 H25F 56.3
H25B C25 H25F 56.3
H25C C25 H25F 141.1
H25D C25 H25F 109.5
H25E C25 H25F 109.5

loop_
_geom_bond_atom_site_label_1
_geom_bond_atom_site_label_2
_geom_bond_site_symmetry_2
_geom_bond_distance
_geom_bond_publ_flag
Sb1 C7 . 2.163(3) ?
Sb1 C13 . 2.165(2) ?
Sb1 S1 . 2.5376(6) ?
Sb1 S5 . 2.5561(6) ?
Sb1 S2 . 2.5929(7) ?
Sb1 S6 . 2.6081(7) ?
S1 C1 . 1.744(2) ?
S2 C2 . 1.731(2) ?
C1 C2 . 1.355(3) ?
C1 S3 . 1.753(3) ?
C2 S4 . 1.749(2) ?
S3 C3 . 1.764(3) ?
S4 C3 . 1.756(3) ?
C3 O1 . 1.212(3) ?
S5 C4 . 1.746(2) ?
S6 C5 . 1.729(2) ?
C4 C5 . 1.359(3) ?
C4 S7 . 1.748(2) ?
C5 S8 . 1.746(2) ?
S7 C6 . 1.768(3) ?
S8 C6 . 1.766(3) ?
C6 O2 . 1.209(3) ?
C7 C8 . 1.374(4) ?
C7 C12 . 1.381(4) ?
C8 C9 . 1.389(4) ?
C8 H8 . 0.9300 ?
C9 C10 . 1.360(5) ?
C9 H9 . 0.9300 ?
C10 C11 . 1.360(5) ?
C10 H10 . 0.9300 ?
C11 C12 . 1.387(5) ?
C11 H11 . 0.9300 ?
C12 H12 . 0.9300 ?
C13 C14 . 1.375(3) ?
C13 C18 . 1.376(4) ?
C14 C15 . 1.381(4) ?
C14 H14 . 0.9300 ?
C15 C16 . 1.360(5) ?
C15 H15 . 0.9300 ?
C16 C17 . 1.362(5) ?
C16 H16 . 0.9300 ?
C17 C18 . 1.385(4) ?
C17 H17 . 0.9300 ?
C18 H18 . 0.9300 ?
N1 C19 . 1.337(4) ?
N1 C23 . 1.348(4) ?
N1 C24 . 1.475(4) ?
C19 C20 . 1.362(4) ?
C19 H19 . 0.9300 ?
C20 C21 . 1.382(4) ?
C20 H20 . 0.9300 ?
C21 C22 . 1.371(4) ?
C21 C25 . 1.494(4) ?
C22 C23 . 1.358(4) ?
C22 H22 . 0.9300 ?
C23 H23 . 0.9300 ?
C24 H24A . 0.9600 ?
C24 H24B . 0.9600 ?
C24 H24C . 0.9600 ?
C24 H24D . 0.9600 ?
C24 H24E . 0.9600 ?
C24 H24F . 0.9600 ?
C25 H25A . 0.9600 ?
C25 H25B . 0.9600 ?
C25 H25C . 0.9600 ?
C25 H25D . 0.9600 ?
C25 H25E . 0.9600 ?
C25 H25F . 0.9600 ?

loop_
_geom_hbond_atom_site_label_D
_geom_hbond_atom_site_label_H
_geom_hbond_atom_site_label_A
_geom_hbond_site_symmetry_A
_geom_hbond_distance_DH
_geom_hbond_distance_HA
_geom_hbond_distance_DA
_geom_hbond_angle_DHA
C17 H17 O1 2_576 0.93 2.46 3.336(4) 158
C23 H23 O1 2_566 0.93 2.28 3.204(4) 173
C24 H24D S6 2_666 0.96 2.87 3.790(4) 162
C25 H25A O2 2_767 0.96 2.54 3.457(4) 159
